data_7116915
loop_
_publ_author_name
'Rahul Kisan Kawade'
'Deepak B. Huple'
'Rong-Jing Lin'
'Rai-Shung Liu'

_publ_section_title
;
 Cu-catalyzed oxidative Povarov reactions between N-alkyl N-methylanilines
 and saturated oxa- and thiacycles
;
_journal_name_full Chem.Commun.
_journal_page_first 6625
_journal_paper_doi 10.1039/C5cc01287B
_journal_volume 51
_journal_year 2015
_chemical_formula_sum 'C12 H14 Br N O'
_chemical_formula_weight 268.15
_chemical_name_systematic
;
 ?
;
_space_group_crystal_system orthorhombic
_space_group_IT_number 61
_space_group_name_Hall '-P 2ac 2ab'
_space_group_name_H-M_alt 'P b c a'
_symmetry_space_group_name_Hall '-P 2ac 2ab'
_symmetry_space_group_name_H-M 'P b c a'
_atom_sites_solution_hydrogens geom
_audit_creation_method SHELXL-2014
_audit_update_record
;
2014-12-15 deposited with the CCDC.
2015-03-10 downloaded from the CCDC.
;
_cell_angle_alpha 90
_cell_angle_beta 90
_cell_angle_gamma 90
_cell_formula_units_Z 8
_cell_length_a 8.8904(6)
_cell_length_b 13.0832(9)
_cell_length_c 19.2524(11)
_cell_measurement_reflns_used 4476
_cell_measurement_temperature 100(2)
_cell_measurement_theta_max 26.3332
_cell_measurement_theta_min 3.1141
_cell_volume 2239.3(3)
_computing_cell_refinement 'SAINT V8.34A (Bruker AXS Inc., 2013)'
_computing_data_collection 'APEX2 (Bruker AXS, 2010)'
_computing_data_reduction 'SAINT V8.34A (Bruker AXS Inc., 2013)'
_computing_molecular_graphics 'SHELXTL (Sheldrick, 2008)'
_computing_publication_material SHELXTL
_computing_structure_refinement 'SHELXL-2014 (Sheldrick, 2014)'
_diffrn_ambient_temperature 100(2)
_diffrn_detector_area_resol_mean 8.3333
_diffrn_measured_fraction_theta_full 0.999
_diffrn_measured_fraction_theta_max 0.995
_diffrn_measurement_device_type 'Bruker APEX-II CCD'
_diffrn_measurement_method '\f and \w scans'
_diffrn_radiation_type MoK\a
_diffrn_radiation_wavelength 0.71073
_diffrn_reflns_av_R_equivalents 0.0350
_diffrn_reflns_av_unetI/netI 0.0266
_diffrn_reflns_Laue_measured_fraction_full 0.999
_diffrn_reflns_Laue_measured_fraction_max 0.995
_diffrn_reflns_limit_h_max 10
_diffrn_reflns_limit_h_min -11
_diffrn_reflns_limit_k_max 15
_diffrn_reflns_limit_k_min -16
_diffrn_reflns_limit_l_max 24
_diffrn_reflns_limit_l_min -23
_diffrn_reflns_number 15606
_diffrn_reflns_point_group_measured_fraction_full 0.999
_diffrn_reflns_point_group_measured_fraction_max 0.995
_diffrn_reflns_theta_full 25.242
_diffrn_reflns_theta_max 26.411
_diffrn_reflns_theta_min 2.116
_exptl_absorpt_coefficient_mu 3.644
_exptl_absorpt_correction_T_max 0.9485
_exptl_absorpt_correction_T_min 0.6826
_exptl_absorpt_correction_type multi-scan
_exptl_absorpt_process_details 'SADABS V2014/2 (Bruker AXS Inc.)'
_exptl_crystal_colour Colorless
_exptl_crystal_density_diffrn 1.591
_exptl_crystal_density_meas ?
_exptl_crystal_density_method 'not measured'
_exptl_crystal_description Columnar
_exptl_crystal_F_000 1088
_exptl_crystal_size_max 0.30
_exptl_crystal_size_mid 0.10
_exptl_crystal_size_min 0.10
_refine_diff_density_max 0.352
_refine_diff_density_min -0.380
_refine_diff_density_rms 0.064
_refine_ls_extinction_coef .
_refine_ls_extinction_method none
_refine_ls_goodness_of_fit_ref 1.068
_refine_ls_hydrogen_treatment constr
_refine_ls_matrix_type full
_refine_ls_number_parameters 137
_refine_ls_number_reflns 2295
_refine_ls_number_restraints 0
_refine_ls_restrained_S_all 1.068
_refine_ls_R_factor_all 0.0385
_refine_ls_R_factor_gt 0.0257
_refine_ls_shift/su_max 0.000
_refine_ls_shift/su_mean 0.000
_refine_ls_structure_factor_coef Fsqd
_refine_ls_weighting_details 'w=1/[\s^2^(Fo^2^)+(0.0184P)^2^+2.0411P] where P=(Fo^2^+2Fc^2^)/3'
_refine_ls_weighting_scheme calc
_refine_ls_wR_factor_gt 0.0518
_refine_ls_wR_factor_ref 0.0581
_reflns_Friedel_coverage 0.000
_reflns_Friedel_fraction_full .
_reflns_Friedel_fraction_max .
_reflns_number_gt 1852
_reflns_number_total 2295
_reflns_threshold_expression 'I > 2\s(I)'
_cod_data_source_file c5cc01287b2.cif
_cod_data_source_block 140825lt_0m
_cod_depositor_comments
;
The following automatic conversions were performed:

'_exptl_crystal_density_meas' value 'not measured' was changed to '?'
- the value is perceived as not measured.

Automatic conversion script
Id: cif_fix_values 3105 2015-03-04 15:46:00Z robertas 
;
_cod_database_code 7116915
_shelx_space_group_comment
;
The symmetry employed for this shelxl refinement is uniquely defined
by the following loop, which should always be used as a source of
symmetry information in preference to the above space-group names.
They are only intended as comments.
;
_shelxl_version_number 2014-3

loop_
_space_group_symop_operation_xyz
'x, y, z'
'x+1/2, -y+1/2, -z'
'-x, y+1/2, -z+1/2'
'-x+1/2, -y, z+1/2'
'-x, -y, -z'
'-x-1/2, y-1/2, z'
'x, -y-1/2, z-1/2'
'x-1/2, y, -z-1/2'

loop_
_atom_site_label
_atom_site_type_symbol
_atom_site_fract_x
_atom_site_fract_y
_atom_site_fract_z
_atom_site_U_iso_or_equiv
_atom_site_adp_type
_atom_site_occupancy
_atom_site_site_symmetry_order
_atom_site_calc_flag
_atom_site_refinement_flags_posn
_atom_site_refinement_flags_adp
_atom_site_refinement_flags_occupancy
_atom_site_disorder_assembly
_atom_site_disorder_group
Br1 Br 0.20422(3) 0.37907(2) 0.04379(2) 0.02651(9) Uani 1 1 d . . . . .
O1 O 0.1391(2) 0.30593(13) 0.33103(7) 0.0287(4) Uani 1 1 d . . . . .
N1 N 0.07388(19) 0.58537(15) 0.32032(9) 0.0183(4) Uani 1 1 d . . . . .
C1 C 0.2068(3) 0.37358(19) 0.44176(11) 0.0275(5) Uani 1 1 d . . . . .
H5 H 0.1337 0.3923 0.4784 0.033 Uiso 1 1 calc R U . . .
H1 H 0.3067 0.3629 0.4634 0.033 Uiso 1 1 calc R U . . .
C2 C 0.2144(2) 0.45640(18) 0.38560(10) 0.0180(5) Uani 1 1 d . . . . .
H4 H 0.3032 0.5020 0.3931 0.022 Uiso 1 1 calc R U . . .
C3 C 0.2331(2) 0.39384(18) 0.31975(11) 0.0195(5) Uani 1 1 d . . . . .
H13 H 0.3403 0.3719 0.3148 0.023 Uiso 1 1 calc R U . . .
C4 C 0.1822(2) 0.44642(17) 0.25455(10) 0.0152(4) Uani 1 1 d . . . . .
C5 C 0.2146(2) 0.40069(17) 0.19108(10) 0.0173(5) Uani 1 1 d . . . . .
H11 H 0.2691 0.3383 0.1897 0.021 Uiso 1 1 calc R U . . .
C6 C 0.1673(2) 0.44613(19) 0.13006(10) 0.0183(5) Uani 1 1 d . . . . .
C7 C 0.0934(2) 0.53832(19) 0.13109(11) 0.0209(5) Uani 1 1 d . . . . .
H2 H 0.0646 0.5701 0.0888 0.025 Uiso 1 1 calc R U . . .
C8 C 0.1556(3) 0.2776(2) 0.40266(11) 0.0289(6) Uani 1 1 d . . . . .
H14 H 0.2314 0.2226 0.4075 0.035 Uiso 1 1 calc R U . . .
H3 H 0.0587 0.2527 0.4215 0.035 Uiso 1 1 calc R U . . .
C9 C 0.1040(2) 0.53920(17) 0.25700(10) 0.0159(4) Uani 1 1 d . . . . .
C10 C 0.0706(2) 0.51827(18) 0.38071(11) 0.0187(5) Uani 1 1 d . . . . .
H7 H -0.0165 0.4714 0.3772 0.022 Uiso 1 1 calc R U . . .
H6 H 0.0584 0.5597 0.4234 0.022 Uiso 1 1 calc R U . . .
C11 C -0.0310(3) 0.67094(19) 0.32204(12) 0.0256(5) Uani 1 1 d . . . . .
H8 H 0.0056 0.7255 0.2915 0.038 Uiso 1 1 calc R U . . .
H10 H -0.0390 0.6968 0.3697 0.038 Uiso 1 1 calc R U . . .
H9 H -0.1301 0.6480 0.3061 0.038 Uiso 1 1 calc R U . . .
C12 C 0.0609(2) 0.58489(19) 0.19392(11) 0.0201(5) Uani 1 1 d . . . . .
H12 H 0.0090 0.6483 0.1944 0.024 Uiso 1 1 calc R U . . .

loop_
_atom_site_aniso_label
_atom_site_aniso_U_11
_atom_site_aniso_U_22
_atom_site_aniso_U_33
_atom_site_aniso_U_23
_atom_site_aniso_U_13
_atom_site_aniso_U_12
Br1 0.03443(14) 0.03241(16) 0.01269(12) -0.00345(10) 0.00259(9) -0.00863(11)
O1 0.0544(11) 0.0174(10) 0.0142(8) 0.0026(7) -0.0064(7) -0.0091(8)
N1 0.0186(9) 0.0157(11) 0.0207(9) -0.0026(8) 0.0021(7) 0.0008(8)
C1 0.0370(13) 0.0298(15) 0.0158(11) 0.0005(10) -0.0028(9) -0.0014(12)
C2 0.0188(10) 0.0211(13) 0.0141(10) -0.0025(9) -0.0017(8) -0.0032(10)
C3 0.0237(11) 0.0184(14) 0.0163(11) 0.0001(9) -0.0002(8) 0.0019(9)
C4 0.0149(10) 0.0157(12) 0.0148(10) 0.0000(9) 0.0002(8) -0.0031(9)
C5 0.0166(10) 0.0163(13) 0.0189(11) 0.0001(8) 0.0019(8) -0.0023(9)
C6 0.0187(10) 0.0233(14) 0.0130(10) -0.0030(9) 0.0018(8) -0.0085(9)
C7 0.0183(10) 0.0263(15) 0.0181(11) 0.0075(10) -0.0038(9) -0.0070(10)
C8 0.0475(15) 0.0228(15) 0.0163(11) 0.0052(10) -0.0008(10) -0.0016(12)
C9 0.0128(9) 0.0170(13) 0.0179(10) -0.0010(9) 0.0002(8) -0.0054(9)
C10 0.0180(10) 0.0222(14) 0.0159(11) -0.0029(9) 0.0031(8) -0.0046(9)
C11 0.0232(12) 0.0223(15) 0.0313(13) -0.0061(11) 0.0008(10) 0.0040(10)
C12 0.0155(10) 0.0196(14) 0.0253(12) 0.0022(10) -0.0015(9) -0.0018(9)

loop_
_atom_type_symbol
_atom_type_description
_atom_type_scat_dispersion_real
_atom_type_scat_dispersion_imag
_atom_type_scat_source
C C 0.0033 0.0016 'International Tables Vol C Tables 4.2.6.8 and 6.1.1.4'
H H 0.0000 0.0000 'International Tables Vol C Tables 4.2.6.8 and 6.1.1.4'
N N 0.0061 0.0033 'International Tables Vol C Tables 4.2.6.8 and 6.1.1.4'
O O 0.0106 0.0060 'International Tables Vol C Tables 4.2.6.8 and 6.1.1.4'
Br Br -0.2901 2.4595 'International Tables Vol C Tables 4.2.6.8 and 6.1.1.4'

loop_
_geom_angle_atom_site_label_1
_geom_angle_atom_site_label_2
_geom_angle_atom_site_label_3
_geom_angle
_geom_angle_site_symmetry_1
_geom_angle_site_symmetry_3
C8 O1 C3 106.99(17) . .
C9 N1 C10 116.30(19) . .
C9 N1 C11 118.55(18) . .
C10 N1 C11 115.58(17) . .
C2 C1 C8 104.23(17) . .
C2 C1 H5 110.9 . .
C8 C1 H5 110.9 . .
C2 C1 H1 110.9 . .
C8 C1 H1 110.9 . .
H5 C1 H1 108.9 . .
C10 C2 C3 109.18(17) . .
C10 C2 C1 112.61(18) . .
C3 C2 C1 102.29(19) . .
C10 C2 H4 110.8 . .
C3 C2 H4 110.8 . .
C1 C2 H4 110.8 . .
O1 C3 C4 108.51(17) . .
O1 C3 C2 103.97(17) . .
C4 C3 C2 114.72(19) . .
O1 C3 H13 109.8 . .
C4 C3 H13 109.8 . .
C2 C3 H13 109.8 . .
C5 C4 C9 120.36(19) . .
C5 C4 C3 118.37(19) . .
C9 C4 C3 121.27(19) . .
C6 C5 C4 119.9(2) . .
C6 C5 H11 120.0 . .
C4 C5 H11 120.0 . .
C7 C6 C5 120.7(2) . .
C7 C6 Br1 119.93(16) . .
C5 C6 Br1 119.35(18) . .
C6 C7 C12 119.9(2) . .
C6 C7 H2 120.0 . .
C12 C7 H2 120.0 . .
O1 C8 C1 106.88(19) . .
O1 C8 H14 110.3 . .
C1 C8 H14 110.3 . .
O1 C8 H3 110.3 . .
C1 C8 H3 110.3 . .
H14 C8 H3 108.6 . .
N1 C9 C4 120.20(19) . .
N1 C9 C12 121.4(2) . .
C4 C9 C12 118.3(2) . .
N1 C10 C2 110.75(17) . .
N1 C10 H7 109.5 . .
C2 C10 H7 109.5 . .
N1 C10 H6 109.5 . .
C2 C10 H6 109.5 . .
H7 C10 H6 108.1 . .
N1 C11 H8 109.5 . .
N1 C11 H10 109.5 . .
H8 C11 H10 109.5 . .
N1 C11 H9 109.5 . .
H8 C11 H9 109.5 . .
H10 C11 H9 109.5 . .
C7 C12 C9 120.7(2) . .
C7 C12 H12 119.7 . .
C9 C12 H12 119.7 . .

loop_
_geom_bond_atom_site_label_1
_geom_bond_atom_site_label_2
_geom_bond_distance
_geom_bond_site_symmetry_2
Br1 C6 1.907(2) .
O1 C8 1.436(3) .
O1 C3 1.438(3) .
N1 C9 1.387(3) .
N1 C10 1.457(3) .
N1 C11 1.457(3) .
C1 C2 1.532(3) .
C1 C8 1.533(3) .
C1 H5 0.9900 .
C1 H1 0.9900 .
C2 C10 1.516(3) .
C2 C3 1.518(3) .
C2 H4 1.0000 .
C3 C4 1.501(3) .
C3 H13 1.0000 .
C4 C5 1.391(3) .
C4 C9 1.400(3) .
C5 C6 1.382(3) .
C5 H11 0.9500 .
C6 C7 1.374(3) .
C7 C12 1.385(3) .
C7 H2 0.9500 .
C8 H14 0.9900 .
C8 H3 0.9900 .
C9 C12 1.407(3) .
C10 H7 0.9900 .
C10 H6 0.9900 .
C11 H8 0.9800 .
C11 H10 0.9800 .
C11 H9 0.9800 .
C12 H12 0.9500 .
